data_7041726
loop_
_publ_author_name
'Sharma, Alpesh K.'
'Joshi, Hemant'
'Bhaskar, Renu'
'Kumar, Satyendra'
'Singh, Ajai K.'

_publ_section_title
;
 Palladacycles of sulfated and selenated Schiff bases of
 ferrocene-carboxaldehyde as catalysts for O-arylation and Suzuki-Miyaura
 coupling.
;
_journal_issue 8
_journal_name_full 'Dalton transactions (Cambridge, England : 2003)'
_journal_page_first 2485
_journal_page_last 2496
_journal_paper_doi 10.1039/c7dt00083a
_journal_volume 46
_journal_year 2017
_chemical_formula_moiety 'C19 H18 Cl Fe N Pd S'
_chemical_formula_sum 'C19 H18 Cl Fe N Pd S'
_chemical_formula_weight 490.10
_chemical_name_systematic
; 
 ? 
;
_space_group_IT_number 14
_symmetry_cell_setting monoclinic
_symmetry_space_group_name_Hall '-P 2ybc'
_symmetry_space_group_name_H-M 'P 1 21/c 1'
_atom_sites_solution_hydrogens geom
_atom_sites_solution_primary direct
_atom_sites_solution_secondary difmap
_audit_block_doi 10.5517/ccdc.csd.cc1lxvzb
_audit_creation_method SHELXL-97
_audit_update_record
;
2016-06-24 deposited with the CCDC.
2017-01-17 downloaded from the CCDC.
;
_cell_angle_alpha 90.00
_cell_angle_beta 101.079(4)
_cell_angle_gamma 90.00
_cell_formula_units_Z 4
_cell_length_a 9.193(2)
_cell_length_b 11.622(3)
_cell_length_c 17.081(4)
_cell_measurement_reflns_used 3153
_cell_measurement_temperature 293(2)
_cell_measurement_theta_max 24.990
_cell_measurement_theta_min 0.405
_cell_volume 1790.9(7)
_computing_cell_refinement 'Bruker SMART'
_computing_data_collection 'Bruker SMART'
_computing_data_reduction 'Bruker SAINT'
_computing_molecular_graphics 'Bruker SHELXTL'
_computing_publication_material 'Bruker SHELXTL'
_computing_structure_refinement 'SHELXL-97 (Sheldrick, 1997)'
_computing_structure_solution 'SHELXS-97 (Sheldrick, 1990)'
_diffrn_ambient_temperature 293(2)
_diffrn_measured_fraction_theta_full 0.998
_diffrn_measured_fraction_theta_max 0.998
_diffrn_measurement_device_type 'CCD area detector'
_diffrn_measurement_method 'phi and omega scans'
_diffrn_radiation_monochromator graphite
_diffrn_radiation_source 'fine-focus sealed tube'
_diffrn_radiation_type MoK\a
_diffrn_radiation_wavelength 0.71073
_diffrn_reflns_av_R_equivalents 0.0489
_diffrn_reflns_av_sigmaI/netI 0.0429
_diffrn_reflns_limit_h_max 10
_diffrn_reflns_limit_h_min -10
_diffrn_reflns_limit_k_max 13
_diffrn_reflns_limit_k_min -13
_diffrn_reflns_limit_l_max 20
_diffrn_reflns_limit_l_min -20
_diffrn_reflns_number 16747
_diffrn_reflns_theta_full 24.99
_diffrn_reflns_theta_max 24.99
_diffrn_reflns_theta_min 2.13
_exptl_absorpt_coefficient_mu 2.079
_exptl_absorpt_correction_T_max 0.674
_exptl_absorpt_correction_T_min 0.598
_exptl_absorpt_correction_type multi-scan
_exptl_absorpt_process_details '(SADABS; Sheldrick, 1996)'
_exptl_crystal_colour red
_exptl_crystal_density_diffrn 1.818
_exptl_crystal_density_meas 1.818
_exptl_crystal_density_method 'not measured'
_exptl_crystal_description rod
_exptl_crystal_F_000 976.0
_exptl_crystal_size_max 0.43
_exptl_crystal_size_mid 0.21
_exptl_crystal_size_min 0.19
_refine_diff_density_max 0.632
_refine_diff_density_min -0.419
_refine_diff_density_rms 0.087
_refine_ls_extinction_method none
_refine_ls_goodness_of_fit_ref 1.170
_refine_ls_hydrogen_treatment mixed
_refine_ls_matrix_type full
_refine_ls_number_parameters 217
_refine_ls_number_reflns 3151
_refine_ls_number_restraints 0
_refine_ls_restrained_S_all 1.170
_refine_ls_R_factor_all 0.0492
_refine_ls_R_factor_gt 0.0389
_refine_ls_shift/su_max 0.000
_refine_ls_shift/su_mean 0.000
_refine_ls_structure_factor_coef Fsqd
_refine_ls_weighting_details 'calc w=1/[\s^2^(Fo^2^)+(0.0265P)^2^+1.4842P] where P=(Fo^2^+2Fc^2^)/3'
_refine_ls_weighting_scheme calc
_refine_ls_wR_factor_gt 0.0825
_refine_ls_wR_factor_ref 0.0859
_reflns_number_gt 2685
_reflns_number_total 3153
_reflns_threshold_expression >2sigma(I)
_cod_data_source_file c7dt00083a2.cif
_cod_data_source_block kns28m
_cod_depositor_comments
;
The following automatic conversions were performed:

'_symmetry_cell_setting' value 'Monoclinic' changed to 'monoclinic'
according to
/usr/data/users/saulius/crontab/automatic-downloads/rss-feeds/RSC/lib/dictionaries/cif_core.dic
dictionary named 'cif_core.dic' version 2.4.2 from 2011-04-26.

Automatic conversion script
Id: cif_fix_values 4268 2015-11-12 08:31:59Z antanas 

 Adding full bibliography for 7041726--7041728.cif.
;
_cod_original_sg_symbol_H-M 'P 21/c'
_cod_database_code 7041726

loop_
_symmetry_equiv_pos_as_xyz
'x, y, z'
'-x, y+1/2, -z+1/2'
'-x, -y, -z'
'x, -y-1/2, z-1/2'

loop_
_atom_site_label
_atom_site_type_symbol
_atom_site_fract_x
_atom_site_fract_y
_atom_site_fract_z
_atom_site_U_iso_or_equiv
_atom_site_adp_type
_atom_site_occupancy
_atom_site_symmetry_multiplicity
_atom_site_calc_flag
_atom_site_refinement_flags
Pd1 Pd 0.41214(4) 0.30676(3) 0.08047(2) 0.03721(13) Uani 1 1 d .
Fe1 Fe 0.24314(7) 0.38149(5) 0.24137(4) 0.04002(18) Uani 1 1 d .
S1 S 0.59811(13) 0.36544(10) 0.00530(7) 0.0432(3) Uani 1 1 d .
Cl1 Cl 0.20378(14) 0.31329(14) -0.01721(8) 0.0655(4) Uani 1 1 d .
N1 N 0.5818(4) 0.3056(3) 0.1745(2) 0.0429(9) Uani 1 1 d .
C11 C 0.3022(5) 0.2636(4) 0.1646(3) 0.0427(11) Uani 1 1 d .
C12 C 0.1568(6) 0.2415(4) 0.1761(3) 0.0515(13) Uani 1 1 d .
H12 H 0.0670 0.2404 0.1346 0.062 Uiso 1 1 calc R
C6 C 0.6814(5) 0.2368(4) -0.0224(3) 0.0402(10) Uani 1 1 d .
C10 C 0.3983(5) 0.2582(4) 0.2415(3) 0.0446(11) Uani 1 1 d .
C9 C 0.5501(5) 0.2862(4) 0.2427(3) 0.0459(11) Uani 1 1 d .
H9 H 0.6204 0.2900 0.2897 0.055 Uiso 1 1 calc R
C5 C 0.5987(5) 0.1374(4) -0.0368(3) 0.0487(12) Uani 1 1 d .
H5 H 0.5009 0.1364 -0.0297 0.058 Uiso 1 1 calc R
C14 C 0.3102(6) 0.2331(4) 0.3001(3) 0.0516(13) Uani 1 1 d .
H14 H 0.3458 0.2240 0.3577 0.062 Uiso 1 1 calc R
C7 C 0.7285(5) 0.4096(4) 0.0942(3) 0.0519(12) Uani 1 1 d .
H7A H 0.8268 0.4149 0.0816 0.062 Uiso 1 1 calc R
H7B H 0.7013 0.4855 0.1101 0.062 Uiso 1 1 calc R
C16 C 0.1084(7) 0.5028(5) 0.2755(4) 0.0705(16) Uani 1 1 d .
H16 H 0.0153 0.4875 0.2935 0.085 Uiso 1 1 calc R
C8 C 0.7328(5) 0.3275(4) 0.1628(3) 0.0505(12) Uani 1 1 d .
H8A H 0.7788 0.2558 0.1517 0.061 Uiso 1 1 calc R
H8B H 0.7912 0.3604 0.2110 0.061 Uiso 1 1 calc R
C1 C 0.8258(5) 0.2379(4) -0.0353(3) 0.0552(13) Uani 1 1 d .
H1 H 0.8816 0.3051 -0.0276 0.066 Uiso 1 1 calc R
C13 C 0.1642(7) 0.2219(4) 0.2591(3) 0.0615(15) Uani 1 1 d .
H13 H 0.0787 0.2062 0.2840 0.074 Uiso 1 1 calc R
C15 C 0.1228(6) 0.5212(4) 0.1964(3) 0.0598(14) Uani 1 1 d .
H15 H 0.0420 0.5223 0.1497 0.072 Uiso 1 1 calc R
C17 C 0.2479(8) 0.5082(4) 0.3243(3) 0.0678(16) Uani 1 1 d .
H17 H 0.2704 0.4986 0.3824 0.081 Uiso 1 1 calc R
C2 C 0.8853(6) 0.1389(5) -0.0596(4) 0.0712(17) Uani 1 1 d .
H2 H 0.9826 0.1394 -0.0676 0.085 Uiso 1 1 calc R
C19 C 0.2738(7) 0.5395(4) 0.1964(3) 0.0570(14) Uani 1 1 d .
H19 H 0.3181 0.5561 0.1498 0.068 Uiso 1 1 calc R
C18 C 0.3490(7) 0.5306(4) 0.2756(4) 0.0644(16) Uani 1 1 d .
H18 H 0.4562 0.5392 0.2938 0.077 Uiso 1 1 calc R
C4 C 0.6609(7) 0.0400(4) -0.0616(3) 0.0575(14) Uani 1 1 d .
H4 H 0.6046 -0.0268 -0.0713 0.069 Uiso 1 1 calc R
C3 C 0.8048(6) 0.0399(5) -0.0721(3) 0.0648(15) Uani 1 1 d .
H3 H 0.8471 -0.0270 -0.0877 0.078 Uiso 1 1 calc R

loop_
_atom_site_aniso_label
_atom_site_aniso_U_11
_atom_site_aniso_U_22
_atom_site_aniso_U_33
_atom_site_aniso_U_23
_atom_site_aniso_U_13
_atom_site_aniso_U_12
Pd1 0.0371(2) 0.0372(2) 0.0396(2) -0.00416(15) 0.01326(14) -0.00266(15)
Fe1 0.0478(4) 0.0319(3) 0.0441(4) -0.0041(3) 0.0180(3) -0.0034(3)
S1 0.0410(6) 0.0411(6) 0.0501(7) 0.0031(5) 0.0151(5) -0.0009(5)
Cl1 0.0435(7) 0.1036(12) 0.0486(7) -0.0044(7) 0.0066(6) -0.0166(7)
N1 0.041(2) 0.042(2) 0.046(2) -0.0003(17) 0.0089(18) 0.0060(17)
C11 0.052(3) 0.034(2) 0.047(3) -0.007(2) 0.022(2) -0.005(2)
C12 0.061(3) 0.038(3) 0.061(3) -0.015(2) 0.027(3) -0.020(2)
C6 0.041(3) 0.042(3) 0.039(2) -0.001(2) 0.010(2) -0.001(2)
C10 0.059(3) 0.031(2) 0.045(3) 0.002(2) 0.015(2) 0.005(2)
C9 0.056(3) 0.035(2) 0.044(3) 0.001(2) 0.004(2) 0.011(2)
C5 0.047(3) 0.051(3) 0.051(3) -0.001(2) 0.016(2) -0.011(2)
C14 0.078(4) 0.033(2) 0.051(3) 0.006(2) 0.028(3) -0.003(2)
C7 0.048(3) 0.048(3) 0.062(3) -0.008(2) 0.014(2) -0.010(2)
C16 0.074(4) 0.054(3) 0.094(5) -0.011(3) 0.043(4) 0.008(3)
C8 0.040(3) 0.057(3) 0.054(3) -0.006(2) 0.007(2) -0.005(2)
C1 0.040(3) 0.051(3) 0.078(4) -0.007(3) 0.020(3) -0.009(2)
C13 0.083(4) 0.040(3) 0.076(4) -0.006(3) 0.049(3) -0.019(3)
C15 0.059(3) 0.044(3) 0.069(4) -0.006(3) -0.006(3) 0.009(3)
C17 0.114(5) 0.043(3) 0.047(3) -0.015(3) 0.015(3) 0.008(3)
C2 0.043(3) 0.072(4) 0.102(5) -0.027(3) 0.023(3) 0.003(3)
C19 0.081(4) 0.030(3) 0.065(4) 0.004(2) 0.027(3) -0.001(2)
C18 0.069(4) 0.032(3) 0.085(4) -0.006(3) -0.002(3) -0.001(2)
C4 0.073(4) 0.042(3) 0.058(3) -0.003(2) 0.015(3) -0.016(3)
C3 0.067(4) 0.054(3) 0.075(4) -0.012(3) 0.018(3) 0.011(3)

loop_
_atom_type_symbol
_atom_type_description
_atom_type_scat_dispersion_real
_atom_type_scat_dispersion_imag
_atom_type_scat_source
C C 0.0033 0.0016 'International Tables Vol C Tables 4.2.6.8 and 6.1.1.4'
H H 0.0000 0.0000 'International Tables Vol C Tables 4.2.6.8 and 6.1.1.4'
N N 0.0061 0.0033 'International Tables Vol C Tables 4.2.6.8 and 6.1.1.4'
S S 0.1246 0.1234 'International Tables Vol C Tables 4.2.6.8 and 6.1.1.4'
Cl Cl 0.1484 0.1585 'International Tables Vol C Tables 4.2.6.8 and 6.1.1.4'
Fe Fe 0.3463 0.8444 'International Tables Vol C Tables 4.2.6.8 and 6.1.1.4'
Pd Pd -0.9988 1.0072 'International Tables Vol C Tables 4.2.6.8 and 6.1.1.4'

loop_
_geom_angle_atom_site_label_1
_geom_angle_atom_site_label_2
_geom_angle_atom_site_label_3
_geom_angle
C11 Pd1 N1 81.03(18)
C11 Pd1 Cl1 93.74(15)
N1 Pd1 Cl1 174.00(11)
C11 Pd1 S1 165.62(14)
N1 Pd1 S1 84.68(11)
Cl1 Pd1 S1 100.45(5)
C18 Fe1 C10 107.9(2)
C18 Fe1 C15 67.7(2)
C10 Fe1 C15 154.2(2)
C18 Fe1 C14 120.2(2)
C10 Fe1 C14 41.42(18)
C15 Fe1 C14 163.2(2)
C18 Fe1 C19 40.4(2)
C10 Fe1 C19 119.5(2)
C15 Fe1 C19 40.5(2)
C14 Fe1 C19 154.6(2)
C18 Fe1 C16 66.9(2)
C10 Fe1 C16 163.6(2)
C15 Fe1 C16 40.2(2)
C14 Fe1 C16 126.2(2)
C19 Fe1 C16 67.5(2)
C18 Fe1 C13 154.9(2)
C10 Fe1 C13 68.0(2)
C15 Fe1 C13 126.9(2)
C14 Fe1 C13 40.2(2)
C19 Fe1 C13 163.6(2)
C16 Fe1 C13 109.6(2)
C18 Fe1 C17 40.0(2)
C10 Fe1 C17 126.2(2)
C15 Fe1 C17 67.8(2)
C14 Fe1 C17 107.8(2)
C19 Fe1 C17 67.9(2)
C16 Fe1 C17 39.9(2)
C13 Fe1 C17 121.1(2)
C18 Fe1 C11 126.1(2)
C10 Fe1 C11 41.43(18)
C15 Fe1 C11 119.1(2)
C14 Fe1 C11 69.80(19)
C19 Fe1 C11 106.88(19)
C16 Fe1 C11 154.3(2)
C13 Fe1 C11 68.31(19)
C17 Fe1 C11 163.5(2)
C18 Fe1 C12 163.0(2)
C10 Fe1 C12 68.7(2)
C15 Fe1 C12 107.7(2)
C14 Fe1 C12 69.1(2)
C19 Fe1 C12 125.5(2)
C16 Fe1 C12 120.9(2)
C13 Fe1 C12 40.9(2)
C17 Fe1 C12 155.3(2)
C11 Fe1 C12 40.43(18)
C6 S1 C7 102.1(2)
C6 S1 Pd1 106.68(15)
C7 S1 Pd1 93.22(16)
C9 N1 C8 123.1(4)
C9 N1 Pd1 116.9(3)
C8 N1 Pd1 120.0(3)
C12 C11 C10 107.2(4)
C12 C11 Pd1 141.2(4)
C10 C11 Pd1 111.5(3)
C12 C11 Fe1 69.9(2)
C10 C11 Fe1 68.5(2)
Pd1 C11 Fe1 122.3(2)
C11 C12 C13 107.6(5)
C11 C12 Fe1 69.7(3)
C13 C12 Fe1 69.2(3)
C11 C12 H12 126.2
C13 C12 H12 126.2
Fe1 C12 H12 126.2
C5 C6 C1 119.4(4)
C5 C6 S1 119.9(3)
C1 C6 S1 120.4(4)
C9 C10 C14 135.9(5)
C9 C10 C11 115.4(4)
C14 C10 C11 108.5(4)
C9 C10 Fe1 121.7(3)
C14 C10 Fe1 69.6(3)
C11 C10 Fe1 70.0(3)
N1 C9 C10 115.0(4)
N1 C9 H9 122.5
C10 C9 H9 122.5
C4 C5 C6 119.9(5)
C4 C5 H5 120.1
C6 C5 H5 120.1
C13 C14 C10 106.6(4)
C13 C14 Fe1 70.1(3)
C10 C14 Fe1 68.9(3)
C13 C14 H14 126.7
C10 C14 H14 126.7
Fe1 C14 H14 126.7
C8 C7 S1 112.7(3)
C8 C7 H7A 109.1
S1 C7 H7A 109.1
C8 C7 H7B 109.1
S1 C7 H7B 109.1
H7A C7 H7B 107.8
C17 C16 C15 109.0(5)
C17 C16 Fe1 70.2(3)
C15 C16 Fe1 69.7(3)
C17 C16 H16 125.5
C15 C16 H16 125.5
Fe1 C16 H16 125.5
N1 C8 C7 109.5(4)
N1 C8 H8A 109.8
C7 C8 H8A 109.8
N1 C8 H8B 109.8
C7 C8 H8B 109.8
H8A C8 H8B 108.2
C2 C1 C6 119.3(5)
C2 C1 H1 120.3
C6 C1 H1 120.3
C14 C13 C12 110.0(4)
C14 C13 Fe1 69.8(3)
C12 C13 Fe1 69.9(3)
C14 C13 H13 125.0
C12 C13 H13 125.0
Fe1 C13 H13 125.0
C16 C15 C19 107.4(5)
C16 C15 Fe1 70.0(3)
C19 C15 Fe1 69.8(3)
C16 C15 H15 126.3
C19 C15 H15 126.3
Fe1 C15 H15 126.3
C18 C17 C16 107.2(5)
C18 C17 Fe1 69.3(3)
C16 C17 Fe1 69.9(3)
C18 C17 H17 126.4
C16 C17 H17 126.4
Fe1 C17 H17 126.4
C3 C2 C1 121.3(5)
C3 C2 H2 119.4
C1 C2 H2 119.4
C18 C19 C15 107.1(5)
C18 C19 Fe1 69.3(3)
C15 C19 Fe1 69.7(3)
C18 C19 H19 126.5
C15 C19 H19 126.5
Fe1 C19 H19 126.5
C17 C18 C19 109.3(5)
C17 C18 Fe1 70.8(3)
C19 C18 Fe1 70.3(3)
C17 C18 H18 125.4
C19 C18 H18 125.4
Fe1 C18 H18 125.4
C3 C4 C5 120.8(5)
C3 C4 H4 119.6
C5 C4 H4 119.6
C2 C3 C4 119.2(5)
C2 C3 H3 120.4
C4 C3 H3 120.4

loop_
_geom_bond_atom_site_label_1
_geom_bond_atom_site_label_2
_geom_bond_distance
Pd1 C11 1.973(4)
Pd1 N1 2.012(4)
Pd1 Cl1 2.2870(14)
Pd1 S1 2.4249(12)
Fe1 C18 2.018(5)
Fe1 C10 2.021(5)
Fe1 C15 2.030(5)
Fe1 C14 2.031(5)
Fe1 C19 2.031(5)
Fe1 C16 2.035(5)
Fe1 C13 2.035(5)
Fe1 C17 2.038(5)
Fe1 C11 2.041(4)
Fe1 C12 2.044(5)
S1 C6 1.785(5)
S1 C7 1.818(5)
N1 C9 1.274(6)
N1 C8 1.462(6)
C11 C12 1.412(6)
C11 C10 1.437(6)
C12 C13 1.424(7)
C12 H12 0.9800
C6 C5 1.378(6)
C6 C1 1.386(6)
C10 C9 1.430(7)
C10 C14 1.433(6)
C9 H9 0.9300
C5 C4 1.371(7)
C5 H5 0.9300
C14 C13 1.396(8)
C14 H14 0.9800
C7 C8 1.506(7)
C7 H7A 0.9700
C7 H7B 0.9700
C16 C17 1.390(8)
C16 C15 1.398(8)
C16 H16 0.9800
C8 H8A 0.9700
C8 H8B 0.9700
C1 C2 1.372(7)
C1 H1 0.9300
C13 H13 0.9800
C15 C19 1.405(7)
C15 H15 0.9800
C17 C18 1.386(8)
C17 H17 0.9800
C2 C3 1.363(8)
C2 H2 0.9300
C19 C18 1.399(7)
C19 H19 0.9800
C18 H18 0.9800
C4 C3 1.369(7)
C4 H4 0.9300
C3 H3 0.9300

loop_
_geom_torsion_atom_site_label_1
_geom_torsion_atom_site_label_2
_geom_torsion_atom_site_label_3
_geom_torsion_atom_site_label_4
_geom_torsion
C11 Pd1 S1 C6 92.0(5)
N1 Pd1 S1 C6 85.58(18)
Cl1 Pd1 S1 C6 -97.57(16)
C11 Pd1 S1 C7 -11.7(5)
N1 Pd1 S1 C7 -18.11(19)
Cl1 Pd1 S1 C7 158.74(17)
C11 Pd1 N1 C9 -3.6(3)
Cl1 Pd1 N1 C9 25.8(13)
S1 Pd1 N1 C9 174.8(3)
C11 Pd1 N1 C8 177.0(4)
Cl1 Pd1 N1 C8 -153.5(9)
S1 Pd1 N1 C8 -4.6(3)
N1 Pd1 C11 C12 176.5(5)
Cl1 Pd1 C11 C12 -0.5(5)
S1 Pd1 C11 C12 170.1(3)
N1 Pd1 C11 C10 1.2(3)
Cl1 Pd1 C11 C10 -175.9(3)
S1 Pd1 C11 C10 -5.3(7)
N1 Pd1 C11 Fe1 78.7(3)
Cl1 Pd1 C11 Fe1 -98.4(3)
S1 Pd1 C11 Fe1 72.2(6)
C18 Fe1 C11 C12 -165.7(3)
C10 Fe1 C11 C12 118.9(4)
C15 Fe1 C11 C12 -83.2(3)
C14 Fe1 C11 C12 81.1(3)
C19 Fe1 C11 C12 -125.4(3)
C16 Fe1 C11 C12 -52.3(6)
C13 Fe1 C11 C12 38.0(3)
C17 Fe1 C11 C12 165.8(7)
C18 Fe1 C11 C10 75.5(3)
C15 Fe1 C11 C10 157.9(3)
C14 Fe1 C11 C10 -37.8(3)
C19 Fe1 C11 C10 115.7(3)
C16 Fe1 C11 C10 -171.1(5)
C13 Fe1 C11 C10 -80.9(3)
C17 Fe1 C11 C10 46.9(8)
C12 Fe1 C11 C10 -118.9(4)
C18 Fe1 C11 Pd1 -27.1(4)
C10 Fe1 C11 Pd1 -102.6(4)
C15 Fe1 C11 Pd1 55.3(4)
C14 Fe1 C11 Pd1 -140.3(3)
C19 Fe1 C11 Pd1 13.1(3)
C16 Fe1 C11 Pd1 86.3(5)
C13 Fe1 C11 Pd1 176.6(4)
C17 Fe1 C11 Pd1 -55.6(8)
C12 Fe1 C11 Pd1 138.6(5)
C10 C11 C12 C13 -0.5(5)
Pd1 C11 C12 C13 -175.9(4)
Fe1 C11 C12 C13 -59.0(3)
C10 C11 C12 Fe1 58.6(3)
Pd1 C11 C12 Fe1 -116.9(5)
C18 Fe1 C12 C11 43.1(9)
C10 Fe1 C12 C11 -38.5(3)
C15 Fe1 C12 C11 114.4(3)
C14 Fe1 C12 C11 -83.0(3)
C19 Fe1 C12 C11 73.3(4)
C16 Fe1 C12 C11 156.4(3)
C13 Fe1 C12 C11 -119.1(5)
C17 Fe1 C12 C11 -170.4(5)
C18 Fe1 C12 C13 162.1(7)
C10 Fe1 C12 C13 80.6(3)
C15 Fe1 C12 C13 -126.5(4)
C14 Fe1 C12 C13 36.0(3)
C19 Fe1 C12 C13 -167.6(3)
C16 Fe1 C12 C13 -84.5(4)
C17 Fe1 C12 C13 -51.4(7)
C11 Fe1 C12 C13 119.1(5)
C7 S1 C6 C5 129.0(4)
Pd1 S1 C6 C5 31.8(4)
C7 S1 C6 C1 -55.8(4)
Pd1 S1 C6 C1 -152.9(4)
C12 C11 C10 C9 -175.9(4)
Pd1 C11 C10 C9 1.0(5)
Fe1 C11 C10 C9 -116.5(4)
C12 C11 C10 C14 -0.2(5)
Pd1 C11 C10 C14 176.7(3)
Fe1 C11 C10 C14 59.2(3)
C12 C11 C10 Fe1 -59.4(3)
Pd1 C11 C10 Fe1 117.5(2)
C18 Fe1 C10 C9 -16.5(4)
C15 Fe1 C10 C9 59.1(7)
C14 Fe1 C10 C9 -132.1(5)
C19 Fe1 C10 C9 26.1(5)
C16 Fe1 C10 C9 -85.5(9)
C13 Fe1 C10 C9 -170.1(5)
C17 Fe1 C10 C9 -56.9(5)
C11 Fe1 C10 C9 108.2(5)
C12 Fe1 C10 C9 145.8(4)
C18 Fe1 C10 C14 115.6(3)
C15 Fe1 C10 C14 -168.8(4)
C19 Fe1 C10 C14 158.2(3)
C16 Fe1 C10 C14 46.6(9)
C13 Fe1 C10 C14 -38.0(3)
C17 Fe1 C10 C14 75.2(4)
C11 Fe1 C10 C14 -119.7(4)
C12 Fe1 C10 C14 -82.1(3)
C18 Fe1 C10 C11 -124.7(3)
C15 Fe1 C10 C11 -49.1(6)
C14 Fe1 C10 C11 119.7(4)
C19 Fe1 C10 C11 -82.1(3)
C16 Fe1 C10 C11 166.3(7)
C13 Fe1 C10 C11 81.7(3)
C17 Fe1 C10 C11 -165.1(3)
C12 Fe1 C10 C11 37.6(3)
C8 N1 C9 C10 -175.5(4)
Pd1 N1 C9 C10 5.1(5)
C14 C10 C9 N1 -178.1(5)
C11 C10 C9 N1 -4.1(6)
Fe1 C10 C9 N1 -85.4(5)
C1 C6 C5 C4 1.8(7)
S1 C6 C5 C4 177.1(4)
C9 C10 C14 C13 175.2(5)
C11 C10 C14 C13 0.9(5)
Fe1 C10 C14 C13 60.3(3)
C9 C10 C14 Fe1 114.9(6)
C11 C10 C14 Fe1 -59.4(3)
C18 Fe1 C14 C13 159.2(3)
C10 Fe1 C14 C13 -117.7(4)
C15 Fe1 C14 C13 45.2(8)
C19 Fe1 C14 C13 -166.9(4)
C16 Fe1 C14 C13 77.1(4)
C17 Fe1 C14 C13 117.3(3)
C11 Fe1 C14 C13 -79.9(3)
C12 Fe1 C14 C13 -36.6(3)
C18 Fe1 C14 C10 -83.1(4)
C15 Fe1 C14 C10 162.9(7)
C19 Fe1 C14 C10 -49.1(6)
C16 Fe1 C14 C10 -165.2(3)
C13 Fe1 C14 C10 117.7(4)
C17 Fe1 C14 C10 -125.0(3)
C11 Fe1 C14 C10 37.8(3)
C12 Fe1 C14 C10 81.1(3)
C6 S1 C7 C8 -66.9(4)
Pd1 S1 C7 C8 40.9(4)
C18 Fe1 C16 C17 -37.9(3)
C10 Fe1 C16 C17 36.9(9)
C15 Fe1 C16 C17 -120.1(5)
C14 Fe1 C16 C17 73.5(4)
C19 Fe1 C16 C17 -81.9(4)
C13 Fe1 C16 C17 115.4(4)
C11 Fe1 C16 C17 -164.2(4)
C12 Fe1 C16 C17 159.1(3)
C18 Fe1 C16 C15 82.2(4)
C10 Fe1 C16 C15 157.0(7)
C14 Fe1 C16 C15 -166.4(3)
C19 Fe1 C16 C15 38.2(3)
C13 Fe1 C16 C15 -124.5(4)
C17 Fe1 C16 C15 120.1(5)
C11 Fe1 C16 C15 -44.1(6)
C12 Fe1 C16 C15 -80.8(4)
C9 N1 C8 C7 -147.4(4)
Pd1 N1 C8 C7 31.9(5)
S1 C7 C8 N1 -50.4(5)
C5 C6 C1 C2 -2.2(8)
S1 C6 C1 C2 -177.5(4)
C10 C14 C13 C12 -1.2(5)
Fe1 C14 C13 C12 58.4(3)
C10 C14 C13 Fe1 -59.5(3)
C11 C12 C13 C14 1.0(6)
Fe1 C12 C13 C14 -58.3(3)
C11 C12 C13 Fe1 59.3(3)
C18 Fe1 C13 C14 -46.2(6)
C10 Fe1 C13 C14 39.2(3)
C15 Fe1 C13 C14 -165.2(3)
C19 Fe1 C13 C14 159.8(7)
C16 Fe1 C13 C14 -123.4(3)
C17 Fe1 C13 C14 -80.8(4)
C11 Fe1 C13 C14 84.0(3)
C12 Fe1 C13 C14 121.6(4)
C18 Fe1 C13 C12 -167.8(5)
C10 Fe1 C13 C12 -82.4(3)
C15 Fe1 C13 C12 73.3(4)
C14 Fe1 C13 C12 -121.6(4)
C19 Fe1 C13 C12 38.2(9)
C16 Fe1 C13 C12 115.0(4)
C17 Fe1 C13 C12 157.6(3)
C11 Fe1 C13 C12 -37.6(3)
C17 C16 C15 C19 -0.7(6)
Fe1 C16 C15 C19 -60.1(3)
C17 C16 C15 Fe1 59.4(4)
C18 Fe1 C15 C16 -80.2(4)
C10 Fe1 C15 C16 -165.3(4)
C14 Fe1 C15 C16 41.3(9)
C19 Fe1 C15 C16 -118.3(5)
C13 Fe1 C15 C16 76.2(4)
C17 Fe1 C15 C16 -36.8(3)
C11 Fe1 C15 C16 159.8(3)
C12 Fe1 C15 C16 117.3(3)
C18 Fe1 C15 C19 38.1(3)
C10 Fe1 C15 C19 -47.1(6)
C14 Fe1 C15 C19 159.5(7)
C16 Fe1 C15 C19 118.3(5)
C13 Fe1 C15 C19 -165.6(3)
C17 Fe1 C15 C19 81.4(4)
C11 Fe1 C15 C19 -81.9(3)
C12 Fe1 C15 C19 -124.5(3)
C15 C16 C17 C18 0.3(6)
Fe1 C16 C17 C18 59.4(4)
C15 C16 C17 Fe1 -59.1(4)
C10 Fe1 C17 C18 73.7(4)
C15 Fe1 C17 C18 -81.3(4)
C14 Fe1 C17 C18 115.9(4)
C19 Fe1 C17 C18 -37.4(3)
C16 Fe1 C17 C18 -118.4(5)
C13 Fe1 C17 C18 157.9(3)
C11 Fe1 C17 C18 36.9(9)
C12 Fe1 C17 C18 -165.4(5)
C18 Fe1 C17 C16 118.4(5)
C10 Fe1 C17 C16 -167.8(3)
C15 Fe1 C17 C16 37.1(3)
C14 Fe1 C17 C16 -125.6(4)
C19 Fe1 C17 C16 81.0(4)
C13 Fe1 C17 C16 -83.6(4)
C11 Fe1 C17 C16 155.4(7)
C12 Fe1 C17 C16 -47.0(7)
C6 C1 C2 C3 0.8(9)
C16 C15 C19 C18 0.7(6)
Fe1 C15 C19 C18 -59.5(3)
C16 C15 C19 Fe1 60.2(4)
C10 Fe1 C19 C18 -83.2(4)
C15 Fe1 C19 C18 118.3(5)
C14 Fe1 C19 C18 -48.1(6)
C16 Fe1 C19 C18 80.3(4)
C13 Fe1 C19 C18 163.3(7)
C17 Fe1 C19 C18 37.0(3)
C11 Fe1 C19 C18 -126.4(3)
C12 Fe1 C19 C18 -166.9(3)
C18 Fe1 C19 C15 -118.3(5)
C10 Fe1 C19 C15 158.5(3)
C14 Fe1 C19 C15 -166.4(4)
C16 Fe1 C19 C15 -38.0(3)
C13 Fe1 C19 C15 45.0(9)
C17 Fe1 C19 C15 -81.3(4)
C11 Fe1 C19 C15 115.3(3)
C12 Fe1 C19 C15 74.8(4)
C16 C17 C18 C19 0.1(6)
Fe1 C17 C18 C19 60.0(3)
C16 C17 C18 Fe1 -59.9(4)
C15 C19 C18 C17 -0.5(6)
Fe1 C19 C18 C17 -60.3(4)
C15 C19 C18 Fe1 59.8(3)
C10 Fe1 C18 C17 -125.5(3)
C15 Fe1 C18 C17 81.6(4)
C14 Fe1 C18 C17 -81.9(4)
C19 Fe1 C18 C17 119.7(5)
C16 Fe1 C18 C17 37.8(3)
C13 Fe1 C18 C17 -49.3(7)
C11 Fe1 C18 C17 -167.8(3)
C12 Fe1 C18 C17 159.0(7)
C10 Fe1 C18 C19 114.7(3)
C15 Fe1 C18 C19 -38.1(3)
C14 Fe1 C18 C19 158.4(3)
C16 Fe1 C18 C19 -81.9(4)
C13 Fe1 C18 C19 -169.0(5)
C17 Fe1 C18 C19 -119.7(5)
C11 Fe1 C18 C19 72.4(4)
C12 Fe1 C18 C19 39.2(9)
C6 C5 C4 C3 0.1(8)
C1 C2 C3 C4 1.1(9)
C5 C4 C3 C2 -1.6(9)
